data_7004674
loop_
_publ_author_name
'Chen, Fang-Fang'
'Bian, Zu-Qiang'
'Lou, Bin'
'Ma, En'
'Liu, Zhi-Wei'
'Nie, Dao-Bo'
'Chen, Zhu-Qi'
'Bian, Jiang'
'Chen, Zhong-Ning'
'Huang, Chun-Hui'

_publ_section_title
;
 Sensitised near-infrared emission from lanthanides using an iridium
 complex as a ligand in heteronuclear Ir2Ln arrays
;
_journal_issue 41
_journal_name_full 'Dalton Transactions'
_journal_page_first 5577
_journal_paper_doi 10.1039/b810016k
_journal_year 2008
_chemical_formula_sum 'C39 H24 F5 Ir N4 O2'
_chemical_formula_weight 867.82
_chemical_name_common
;
Iridium bis(2-phenylpyridinato-N,C2) (4,4,5,5,5-pentafluoro-1-
(1,10-phenanthrolin-2-yl)pentane-1,3-dionate)
;
_chemical_name_systematic
;
?
;
_space_group_IT_number 14
_symmetry_cell_setting monoclinic
_symmetry_space_group_name_Hall '-P 2ybc'
_symmetry_space_group_name_H-M 'P 1 21/c 1'
_atom_sites_solution_hydrogens geom
_atom_sites_solution_primary direct
_atom_sites_solution_secondary difmap
_audit_creation_method SHELXL-97
_cell_angle_alpha 90.00
_cell_angle_beta 98.554(3)
_cell_angle_gamma 90.00
_cell_formula_units_Z 4
_cell_length_a 12.612(2)
_cell_length_b 17.190(3)
_cell_length_c 18.641(3)
_cell_measurement_reflns_used 4775
_cell_measurement_temperature 293(2)
_cell_measurement_theta_max 25.85
_cell_measurement_theta_min 2.51
_cell_volume 3996.4(11)
_computing_cell_refinement 'Bruker SMART'
_computing_data_collection 'Bruker SMART'
_computing_data_reduction 'Bruker SAINT'
_computing_molecular_graphics 'Bruker SHELXTL'
_computing_publication_material 'Bruker SHELXTL'
_computing_structure_refinement 'SHELXL-97 (Sheldrick, 1997)'
_computing_structure_solution 'SHELXS-97 (Sheldrick, 1990)'
_diffrn_ambient_temperature 293(2)
_diffrn_measured_fraction_theta_full 0.994
_diffrn_measured_fraction_theta_max 0.994
_diffrn_measurement_device_type 'CCD area detector'
_diffrn_measurement_method 'phi and omega scans'
_diffrn_radiation_monochromator graphite
_diffrn_radiation_source 'fine-focus sealed tube'
_diffrn_radiation_type MoK\a
_diffrn_radiation_wavelength 0.71073
_diffrn_reflns_av_R_equivalents 0.0790
_diffrn_reflns_av_sigmaI/netI 0.1016
_diffrn_reflns_limit_h_max 15
_diffrn_reflns_limit_h_min -14
_diffrn_reflns_limit_k_max 20
_diffrn_reflns_limit_k_min -20
_diffrn_reflns_limit_l_max 11
_diffrn_reflns_limit_l_min -22
_diffrn_reflns_number 19499
_diffrn_reflns_theta_full 25.02
_diffrn_reflns_theta_max 25.02
_diffrn_reflns_theta_min 2.02
_exptl_absorpt_coefficient_mu 3.400
_exptl_absorpt_correction_T_max 1.000000
_exptl_absorpt_correction_T_min 0.704585
_exptl_absorpt_correction_type multi-scan
_exptl_absorpt_process_details SADABS
_exptl_crystal_density_diffrn 1.442
_exptl_crystal_density_meas ?
_exptl_crystal_density_method 'not measured'
_exptl_crystal_F_000 1696
_exptl_crystal_size_max 0.14
_exptl_crystal_size_mid 0.10
_exptl_crystal_size_min 0.06
_refine_diff_density_max 1.405
_refine_diff_density_min -1.124
_refine_diff_density_rms 0.136
_refine_ls_extinction_method none
_refine_ls_goodness_of_fit_ref 1.098
_refine_ls_hydrogen_treatment constr
_refine_ls_matrix_type full
_refine_ls_number_parameters 523
_refine_ls_number_reflns 7008
_refine_ls_number_restraints 313
_refine_ls_restrained_S_all 1.085
_refine_ls_R_factor_all 0.1168
_refine_ls_R_factor_gt 0.0515
_refine_ls_shift/su_max 0.001
_refine_ls_shift/su_mean 0.000
_refine_ls_structure_factor_coef Fsqd
_refine_ls_weighting_details 'calc w=1/[\s^2^(Fo^2^)+(0.0479P)^2^+3.1411P] where P=(Fo^2^+2Fc^2^)/3'
_refine_ls_weighting_scheme calc
_refine_ls_wR_factor_gt 0.1064
_refine_ls_wR_factor_ref 0.1343
_reflns_number_gt 3935
_reflns_number_total 7008
_reflns_threshold_expression >2sigma(I)
_cod_data_source_file b810016k.txt
_cod_data_source_block 61106c
_cod_depositor_comments
;
The following automatic conversions were performed:
'_symmetry_cell_setting' value 'Monoclinic' changed to 'monoclinic'
according to '/home/saulius/struct/CIF-dictionaries/cif_core.dic'
dictionary named 'cif_core.dic' version 2.4.1 from
2010-06-29.

'_exptl_absorpt_correction_type' value 'MULTI-SCAN' changed
to 'multi-scan' according to
'/home/saulius/struct/CIF-dictionaries/cif_core.dic' dictionary named
'cif_core.dic' version 2.4.1 from
2010-06-29.

'_refine_ls_hydrogen_treatment' value 'CONSTR' changed to
'constr' according to '/home/saulius/struct/CIF-dictionaries/cif_core.dic'
dictionary named 'cif_core.dic' version 2.4.1 from 2010-06-29.

Automatic conversion script
Id: cif_fix_enum 1527 2010-12-29 10:47:43Z saulius 

The following automatic conversions were performed:

'_exptl_crystal_density_meas' value 'NONE' was changed to '?' - the
value is perceived as not measured.

Automatic conversion script
Id: cif_fix_values 3008 2015-01-20 13:52:24Z robertas 
;
_cod_original_cell_volume 3996.4(13)
_cod_original_sg_symbol_H-M P2(1)/c
_cod_database_code 7004674

loop_
_symmetry_equiv_pos_as_xyz
'x, y, z'
'-x, y+1/2, -z+1/2'
'-x, -y, -z'
'x, -y-1/2, z-1/2'

loop_
_atom_site_label
_atom_site_type_symbol
_atom_site_fract_x
_atom_site_fract_y
_atom_site_fract_z
_atom_site_U_iso_or_equiv
_atom_site_adp_type
_atom_site_occupancy
_atom_site_symmetry_multiplicity
_atom_site_calc_flag
_atom_site_refinement_flags
_atom_site_disorder_assembly
_atom_site_disorder_group
Ir1 Ir -0.01728(3) 0.755021(19) 0.864383(18) 0.03921(12) Uani 1 1 d . . .
O1 O 0.1509(6) 0.6419(4) 1.0221(4) 0.064(2) Uani 1 1 d . . .
O2 O 0.3013(5) 0.8558(4) 0.9931(4) 0.074(2) Uani 1 1 d . A .
N1 N -0.1028(6) 0.6712(4) 0.9106(4) 0.043(2) Uani 1 1 d . . .
N2 N 0.0710(6) 0.8273(4) 0.8086(4) 0.0387(18) Uani 1 1 d . . .
N3 N -0.1231(6) 0.8516(4) 0.8777(4) 0.0400(19) Uani 1 1 d . . .
N4 N 0.0421(6) 0.7991(4) 0.9762(4) 0.0383(18) Uani 1 1 d . . .
C1 C -0.1956(8) 0.6845(6) 0.9360(5) 0.055(3) Uani 1 1 d . . .
H1 H -0.2241 0.7345 0.9340 0.065 Uiso 1 1 calc R . .
C2 C -0.2487(9) 0.6255(6) 0.9648(6) 0.072(3) Uani 1 1 d . . .
H2 H -0.3123 0.6353 0.9828 0.087 Uiso 1 1 calc R . .
C3 C -0.2067(10) 0.5508(6) 0.9669(6) 0.068(3) Uani 1 1 d . . .
H3 H -0.2415 0.5102 0.9869 0.082 Uiso 1 1 calc R . .
C4 C -0.1137(9) 0.5373(6) 0.9393(6) 0.060(3) Uani 1 1 d . . .
H4 H -0.0853 0.4873 0.9408 0.071 Uiso 1 1 calc R . .
C5 C -0.0609(8) 0.5979(5) 0.9088(5) 0.046(2) Uani 1 1 d . . .
C6 C 0.0353(7) 0.5911(5) 0.8755(5) 0.044(2) Uani 1 1 d . . .
C7 C 0.0868(9) 0.5207(5) 0.8682(6) 0.060(3) Uani 1 1 d . . .
H7 H 0.0591 0.4754 0.8853 0.072 Uiso 1 1 calc R . .
C8 C 0.1773(10) 0.5171(6) 0.8362(6) 0.074(4) Uani 1 1 d . . .
H8 H 0.2101 0.4696 0.8299 0.089 Uiso 1 1 calc R . .
C9 C 0.2194(9) 0.5864(7) 0.8133(6) 0.068(3) Uani 1 1 d . . .
H9 H 0.2817 0.5851 0.7922 0.081 Uiso 1 1 calc R . .
C10 C 0.1696(8) 0.6569(6) 0.8217(5) 0.056(3) Uani 1 1 d . . .
H10 H 0.1995 0.7024 0.8065 0.067 Uiso 1 1 calc R . .
C11 C 0.0757(7) 0.6610(5) 0.8524(5) 0.042(2) Uani 1 1 d . . .
C12 C 0.1555(8) 0.8672(5) 0.8387(6) 0.056(3) Uani 1 1 d . . .
H12 H 0.1755 0.8648 0.8887 0.067 Uiso 1 1 calc R . .
C13 C 0.2160(9) 0.9128(6) 0.7978(7) 0.067(3) Uani 1 1 d . . .
H13 H 0.2730 0.9425 0.8205 0.080 Uiso 1 1 calc R . .
C14 C 0.1898(9) 0.9130(7) 0.7237(7) 0.072(3) Uani 1 1 d . . .
H14 H 0.2306 0.9414 0.6952 0.087 Uiso 1 1 calc R . .
C15 C 0.1030(9) 0.8711(6) 0.6924(6) 0.063(3) Uani 1 1 d . . .
H15 H 0.0841 0.8712 0.6423 0.075 Uiso 1 1 calc R . .
C16 C 0.0423(8) 0.8277(5) 0.7356(5) 0.047(2) Uani 1 1 d . . .
C17 C -0.0512(8) 0.7791(5) 0.7079(6) 0.051(3) Uani 1 1 d . . .
C18 C -0.1004(9) 0.7784(6) 0.6368(6) 0.060(3) Uani 1 1 d . . .
H18 H -0.0756 0.8107 0.6029 0.072 Uiso 1 1 calc R . .
C19 C -0.1851(10) 0.7306(7) 0.6164(6) 0.073(3) Uani 1 1 d . . .
H19 H -0.2189 0.7299 0.5685 0.088 Uiso 1 1 calc R . .
C20 C -0.2212(9) 0.6821(7) 0.6686(6) 0.073(3) Uani 1 1 d . . .
H20 H -0.2786 0.6486 0.6549 0.088 Uiso 1 1 calc R . .
C21 C -0.1716(8) 0.6839(6) 0.7405(6) 0.059(3) Uani 1 1 d . . .
H21 H -0.1956 0.6504 0.7739 0.070 Uiso 1 1 calc R . .
C22 C -0.0888(7) 0.7332(5) 0.7634(6) 0.051(3) Uani 1 1 d . . .
C23 C -0.2008(8) 0.8780(5) 0.8290(6) 0.054(3) Uani 1 1 d . . .
H23 H -0.2139 0.8531 0.7843 0.065 Uiso 1 1 calc R . .
C24 C -0.2633(8) 0.9400(6) 0.8405(6) 0.061(3) Uani 1 1 d . . .
H24 H -0.3150 0.9577 0.8033 0.074 Uiso 1 1 calc R . .
C25 C -0.2505(8) 0.9761(6) 0.9063(6) 0.061(3) Uani 1 1 d . . .
H25 H -0.2941 1.0176 0.9153 0.074 Uiso 1 1 calc R . .
C26 C -0.1698(8) 0.9490(5) 0.9597(6) 0.049(3) Uani 1 1 d . . .
C27 C -0.1491(8) 0.9819(5) 1.0316(6) 0.058(3) Uani 1 1 d . . .
H27 H -0.1916 1.0227 1.0436 0.069 Uiso 1 1 calc R . .
C28 C -0.0709(8) 0.9554(5) 1.0810(6) 0.055(3) Uani 1 1 d . . .
H28 H -0.0607 0.9775 1.1271 0.067 Uiso 1 1 calc R . .
C29 C -0.0019(7) 0.8938(5) 1.0652(5) 0.044(2) Uani 1 1 d . . .
C30 C 0.0821(8) 0.8661(5) 1.1157(5) 0.053(3) Uani 1 1 d . . .
H30 H 0.0952 0.8868 1.1623 0.063 Uiso 1 1 calc R . .
C31 C 0.1441(8) 0.8084(6) 1.0953(5) 0.056(3) Uani 1 1 d . . .
H31 H 0.2018 0.7901 1.1279 0.067 Uiso 1 1 calc R . .
C32 C 0.1223(7) 0.7750(5) 1.0241(5) 0.041(2) Uani 1 1 d . . .
C33 C -0.0199(7) 0.8587(4) 0.9958(5) 0.040(2) Uani 1 1 d . . .
C34 C -0.1069(7) 0.8867(5) 0.9440(5) 0.038(2) Uani 1 1 d . . .
C35 C 0.1899(8) 0.7062(5) 1.0097(5) 0.048(3) Uani 1 1 d . . .
C36 C 0.2941(8) 0.7179(6) 0.9910(6) 0.066(3) Uani 1 1 d . A .
H36 H 0.3344 0.6743 0.9830 0.079 Uiso 1 1 calc R . .
C37 C 0.3373(7) 0.7885(7) 0.9843(7) 0.071(3) Uani 1 1 d D . .
C38 C 0.4488(10) 0.7910(10) 0.9584(9) 0.143(7) Uani 0.50 1 d PDU A 1
C39 C 0.5303(12) 0.8528(9) 0.9900(10) 0.171(8) Uani 0.50 1 d PDU A 1
F1 F 0.4467(17) 0.8328(13) 0.8941(10) 0.160(6) Uani 0.50 1 d PDU A 1
F2 F 0.5138(13) 0.7380(10) 1.0004(10) 0.125(5) Uani 0.50 1 d PDU A 1
F3 F 0.5168(17) 0.8243(14) 1.0567(11) 0.238(9) Uani 0.50 1 d PDU A 1
F4 F 0.6341(12) 0.8456(11) 0.9769(11) 0.159(7) Uani 0.50 1 d PDU A 1
F5 F 0.4889(15) 0.9255(9) 0.9726(12) 0.174(7) Uani 0.50 1 d PDU A 1
C38' C 0.4460(11) 0.7856(7) 0.9570(9) 0.150(7) Uani 0.50 1 d PDU A 2
C39' C 0.5214(11) 0.8560(8) 0.9623(7) 0.174(8) Uani 0.50 1 d PDU A 2
F1' F 0.4361(17) 0.7689(12) 0.8838(9) 0.168(6) Uani 0.50 1 d PDU A 2
F2' F 0.4868(13) 0.7149(7) 0.9446(11) 0.121(5) Uani 0.50 1 d PDU A 2
F3' F 0.5307(16) 0.8808(13) 1.0323(8) 0.188(7) Uani 0.50 1 d PDU A 2
F4' F 0.6031(14) 0.8150(11) 0.9397(10) 0.166(7) Uani 0.50 1 d PDU A 2
F5' F 0.4684(14) 0.9046(8) 0.9116(10) 0.161(6) Uani 0.50 1 d PDU A 2

loop_
_atom_site_aniso_label
_atom_site_aniso_U_11
_atom_site_aniso_U_22
_atom_site_aniso_U_33
_atom_site_aniso_U_23
_atom_site_aniso_U_13
_atom_site_aniso_U_12
Ir1 0.0487(2) 0.0342(2) 0.03587(18) -0.0014(2) 0.01028(13) 0.0035(2)
O1 0.092(5) 0.042(4) 0.057(5) 0.001(4) 0.012(4) -0.003(4)
O2 0.064(5) 0.060(4) 0.097(6) 0.004(5) 0.015(5) -0.003(4)
N1 0.060(5) 0.022(4) 0.046(5) -0.003(4) 0.007(4) 0.004(3)
N2 0.052(5) 0.032(4) 0.034(4) 0.005(4) 0.015(4) -0.001(4)
N3 0.053(5) 0.031(4) 0.039(5) 0.009(4) 0.014(4) 0.006(4)
N4 0.053(5) 0.024(4) 0.040(4) 0.002(3) 0.011(4) 0.002(3)
C1 0.061(7) 0.047(6) 0.061(7) 0.000(5) 0.028(6) 0.001(5)
C2 0.082(8) 0.063(7) 0.082(8) -0.010(7) 0.042(7) -0.013(6)
C3 0.094(9) 0.055(7) 0.063(8) -0.001(6) 0.032(7) -0.026(6)
C4 0.078(8) 0.044(6) 0.057(7) -0.001(5) 0.010(6) -0.006(5)
C5 0.063(6) 0.032(5) 0.039(6) 0.000(5) -0.002(5) -0.005(5)
C6 0.057(6) 0.037(5) 0.041(6) -0.007(4) 0.015(5) 0.007(4)
C7 0.069(7) 0.043(6) 0.067(8) -0.012(6) 0.004(6) 0.004(5)
C8 0.093(9) 0.052(7) 0.078(9) -0.013(6) 0.012(8) 0.027(6)
C9 0.063(7) 0.075(8) 0.067(8) -0.016(7) 0.019(6) 0.016(6)
C10 0.063(7) 0.059(6) 0.049(6) -0.007(5) 0.015(6) 0.007(5)
C11 0.061(6) 0.035(5) 0.033(5) -0.009(4) 0.018(5) 0.009(4)
C12 0.072(8) 0.039(6) 0.057(7) -0.002(5) 0.015(6) 0.008(5)
C13 0.067(8) 0.055(7) 0.082(9) 0.009(7) 0.021(7) -0.009(6)
C14 0.074(8) 0.075(8) 0.075(9) 0.022(7) 0.037(7) 0.001(7)
C15 0.085(8) 0.063(7) 0.044(6) 0.016(6) 0.018(6) 0.017(6)
C16 0.057(6) 0.041(5) 0.048(6) 0.007(5) 0.025(5) 0.019(5)
C17 0.057(6) 0.048(6) 0.051(6) 0.003(5) 0.015(5) 0.018(5)
C18 0.066(7) 0.072(7) 0.042(6) -0.003(5) 0.009(6) 0.018(6)
C19 0.090(8) 0.083(8) 0.045(6) 0.004(6) 0.005(6) 0.020(7)
C20 0.064(7) 0.084(8) 0.070(8) -0.023(7) 0.001(7) 0.000(6)
C21 0.063(7) 0.066(7) 0.047(6) 0.006(6) 0.007(6) -0.001(6)
C22 0.048(5) 0.039(5) 0.071(7) 0.001(5) 0.017(5) 0.014(5)
C23 0.063(7) 0.050(6) 0.053(7) 0.007(5) 0.013(6) 0.013(5)
C24 0.058(7) 0.056(6) 0.069(8) 0.010(6) 0.007(6) 0.013(5)
C25 0.066(7) 0.047(6) 0.075(8) 0.002(6) 0.024(7) 0.021(5)
C26 0.058(7) 0.031(5) 0.066(7) -0.004(5) 0.031(6) 0.001(5)
C27 0.065(7) 0.043(6) 0.074(8) -0.015(6) 0.041(6) 0.003(5)
C28 0.066(7) 0.050(6) 0.053(7) -0.014(5) 0.020(6) -0.001(5)
C29 0.055(6) 0.035(5) 0.047(6) -0.006(5) 0.020(5) -0.005(5)
C30 0.066(7) 0.050(6) 0.045(6) -0.012(5) 0.017(6) 0.000(5)
C31 0.067(7) 0.052(6) 0.050(6) 0.006(5) 0.008(6) -0.004(5)
C32 0.052(6) 0.033(5) 0.040(5) 0.004(4) 0.011(5) -0.007(4)
C33 0.054(6) 0.023(4) 0.048(6) 0.007(4) 0.029(5) -0.007(4)
C34 0.050(6) 0.032(5) 0.037(5) -0.001(4) 0.021(5) -0.007(4)
C35 0.071(7) 0.032(5) 0.041(6) 0.001(5) 0.006(5) 0.005(5)
C36 0.059(7) 0.054(6) 0.089(9) 0.005(6) 0.023(7) 0.012(5)
C37 0.050(7) 0.081(8) 0.087(9) 0.008(7) 0.024(7) 0.018(6)
C38 0.145(8) 0.142(8) 0.143(8) 0.002(5) 0.021(5) 0.001(5)
C39 0.171(8) 0.174(9) 0.171(9) -0.001(5) 0.028(5) 0.002(5)
F1 0.159(7) 0.163(7) 0.160(7) 0.002(5) 0.034(5) 0.000(5)
F2 0.118(6) 0.128(6) 0.133(6) 0.002(5) 0.025(4) 0.009(4)
F3 0.232(10) 0.243(10) 0.240(10) 0.003(5) 0.033(5) -0.003(5)
F4 0.150(8) 0.165(8) 0.164(8) 0.000(5) 0.026(5) -0.001(5)
F5 0.172(8) 0.174(8) 0.176(8) 0.004(5) 0.028(5) -0.003(5)
C38' 0.151(8) 0.149(8) 0.149(8) 0.003(5) 0.022(5) 0.001(5)
C39' 0.172(8) 0.175(8) 0.174(9) -0.003(5) 0.026(5) 0.002(5)
F1' 0.168(7) 0.173(7) 0.168(7) -0.005(5) 0.037(5) -0.004(5)
F2' 0.113(6) 0.123(6) 0.128(6) -0.008(4) 0.024(4) 0.009(4)
F3' 0.184(8) 0.189(8) 0.188(8) 0.002(5) 0.022(5) -0.003(5)
F4' 0.160(8) 0.168(8) 0.172(8) 0.000(5) 0.027(5) 0.001(5)
F5' 0.161(7) 0.161(7) 0.161(8) 0.006(5) 0.026(5) 0.000(5)

loop_
_atom_type_symbol
_atom_type_description
_atom_type_scat_dispersion_real
_atom_type_scat_dispersion_imag
_atom_type_scat_source
C C 0.0033 0.0016 'International Tables Vol C Tables 4.2.6.8 and 6.1.1.4'
H H 0.0000 0.0000 'International Tables Vol C Tables 4.2.6.8 and 6.1.1.4'
N N 0.0061 0.0033 'International Tables Vol C Tables 4.2.6.8 and 6.1.1.4'
O O 0.0106 0.0060 'International Tables Vol C Tables 4.2.6.8 and 6.1.1.4'
F F 0.0171 0.0103 'International Tables Vol C Tables 4.2.6.8 and 6.1.1.4'
Ir Ir -1.4442 7.9887 'International Tables Vol C Tables 4.2.6.8 and 6.1.1.4'

loop_
_geom_angle_atom_site_label_1
_geom_angle_atom_site_label_2
_geom_angle_atom_site_label_3
_geom_angle
_geom_angle_site_symmetry_1
_geom_angle_site_symmetry_3
_geom_angle_publ_flag
C22 Ir1 C11 86.2(3) . . ?
C22 Ir1 N2 80.8(4) . . ?
C11 Ir1 N2 93.5(3) . . ?
C22 Ir1 N1 94.1(3) . . ?
C11 Ir1 N1 80.6(3) . . ?
N2 Ir1 N1 172.4(3) . . ?
C22 Ir1 N3 93.0(3) . . ?
C11 Ir1 N3 177.2(3) . . ?
N2 Ir1 N3 89.1(3) . . ?
N1 Ir1 N3 96.8(3) . . ?
C22 Ir1 N4 169.1(3) . . ?
C11 Ir1 N4 104.7(3) . . ?
N2 Ir1 N4 97.8(3) . . ?
N1 Ir1 N4 88.3(3) . . ?
N3 Ir1 N4 76.1(3) . . ?
C1 N1 C5 121.6(8) . . ?
C1 N1 Ir1 124.4(6) . . ?
C5 N1 Ir1 113.9(6) . . ?
C12 N2 C16 120.1(9) . . ?
C12 N2 Ir1 124.3(7) . . ?
C16 N2 Ir1 115.4(6) . . ?
C23 N3 C34 117.9(8) . . ?
C23 N3 Ir1 126.5(6) . . ?
C34 N3 Ir1 115.6(6) . . ?
C32 N4 C33 117.8(8) . . ?
C32 N4 Ir1 130.0(6) . . ?
C33 N4 Ir1 112.1(6) . . ?
N1 C1 C2 120.9(9) . . ?
N1 C1 H1 119.5 . . ?
C2 C1 H1 119.5 . . ?
C1 C2 C3 119.4(10) . . ?
C1 C2 H2 120.3 . . ?
C3 C2 H2 120.3 . . ?
C4 C3 C2 119.4(10) . . ?
C4 C3 H3 120.3 . . ?
C2 C3 H3 120.3 . . ?
C3 C4 C5 120.8(10) . . ?
C3 C4 H4 119.6 . . ?
C5 C4 H4 119.6 . . ?
N1 C5 C4 117.8(9) . . ?
N1 C5 C6 115.8(8) . . ?
C4 C5 C6 126.4(9) . . ?
C7 C6 C11 121.4(9) . . ?
C7 C6 C5 123.1(9) . . ?
C11 C6 C5 115.5(8) . . ?
C8 C7 C6 121.1(10) . . ?
C8 C7 H7 119.5 . . ?
C6 C7 H7 119.5 . . ?
C7 C8 C9 118.3(10) . . ?
C7 C8 H8 120.8 . . ?
C9 C8 H8 120.8 . . ?
C10 C9 C8 120.9(10) . . ?
C10 C9 H9 119.6 . . ?
C8 C9 H9 119.6 . . ?
C9 C10 C11 121.2(10) . . ?
C9 C10 H10 119.4 . . ?
C11 C10 H10 119.4 . . ?
C10 C11 C6 117.0(8) . . ?
C10 C11 Ir1 128.8(7) . . ?
C6 C11 Ir1 114.1(6) . . ?
N2 C12 C13 122.1(10) . . ?
N2 C12 H12 118.9 . . ?
C13 C12 H12 118.9 . . ?
C14 C13 C12 118.8(11) . . ?
C14 C13 H13 120.6 . . ?
C12 C13 H13 120.6 . . ?
C15 C14 C13 119.0(11) . . ?
C15 C14 H14 120.5 . . ?
C13 C14 H14 120.5 . . ?
C14 C15 C16 120.4(10) . . ?
C14 C15 H15 119.8 . . ?
C16 C15 H15 119.8 . . ?
N2 C16 C15 119.4(9) . . ?
N2 C16 C17 115.4(9) . . ?
C15 C16 C17 125.1(10) . . ?
C18 C17 C22 122.6(10) . . ?
C18 C17 C16 124.3(10) . . ?
C22 C17 C16 113.0(9) . . ?
C19 C18 C17 119.9(11) . . ?
C19 C18 H18 120.1 . . ?
C17 C18 H18 120.1 . . ?
C18 C19 C20 119.2(11) . . ?
C18 C19 H19 120.4 . . ?
C20 C19 H19 120.4 . . ?
C21 C20 C19 120.4(11) . . ?
C21 C20 H20 119.8 . . ?
C19 C20 H20 119.8 . . ?
C22 C21 C20 121.9(11) . . ?
C22 C21 H21 119.0 . . ?
C20 C21 H21 119.0 . . ?
C21 C22 C17 115.8(10) . . ?
C21 C22 Ir1 129.0(8) . . ?
C17 C22 Ir1 115.1(7) . . ?
N3 C23 C24 123.5(10) . . ?
N3 C23 H23 118.3 . . ?
C24 C23 H23 118.3 . . ?
C23 C24 C25 120.4(10) . . ?
C23 C24 H24 119.8 . . ?
C25 C24 H24 119.8 . . ?
C24 C25 C26 117.7(9) . . ?
C24 C25 H25 121.1 . . ?
C26 C25 H25 121.1 . . ?
C34 C26 C25 119.1(9) . . ?
C34 C26 C27 117.9(10) . . ?
C25 C26 C27 122.9(9) . . ?
C28 C27 C26 121.5(9) . . ?
C28 C27 H27 119.2 . . ?
C26 C27 H27 119.2 . . ?
C27 C28 C29 121.7(9) . . ?
C27 C28 H28 119.2 . . ?
C29 C28 H28 119.2 . . ?
C30 C29 C33 118.4(8) . . ?
C30 C29 C28 122.6(9) . . ?
C33 C29 C28 119.0(9) . . ?
C31 C30 C29 118.3(9) . . ?
C31 C30 H30 120.9 . . ?
C29 C30 H30 120.9 . . ?
C30 C31 C32 121.0(10) . . ?
C30 C31 H31 119.5 . . ?
C32 C31 H31 119.5 . . ?
N4 C32 C31 121.7(8) . . ?
N4 C32 C35 121.9(8) . . ?
C31 C32 C35 116.3(9) . . ?
N4 C33 C29 122.9(9) . . ?
N4 C33 C34 118.7(8) . . ?
C29 C33 C34 118.4(8) . . ?
N3 C34 C26 121.3(9) . . ?
N3 C34 C33 117.3(8) . . ?
C26 C34 C33 121.4(9) . . ?
O1 C35 C36 125.1(9) . . ?
O1 C35 C32 114.5(9) . . ?
C36 C35 C32 120.1(8) . . ?
C37 C36 C35 123.5(9) . . ?
C37 C36 H36 118.3 . . ?
C35 C36 H36 118.3 . . ?
O2 C37 C36 131.1(8) . . ?
O2 C37 C38' 115.4(10) . . ?
C36 C37 C38' 113.4(10) . . ?
O2 C37 C38 111.9(11) . . ?
C36 C37 C38 116.9(11) . . ?
C38' C37 C38 3.7(8) . . ?
F2 C38 F1 139.3(16) . . ?
F2 C38 C39 86.1(12) . . ?
F1 C38 C39 84.3(14) . . ?
F2 C38 C37 107.0(12) . . ?
F1 C38 C37 112.3(13) . . ?
C39 C38 C37 119.0(13) . . ?
F3 C39 F4 112.3(12) . . ?
F3 C39 F5 116.5(13) . . ?
F4 C39 F5 112.2(11) . . ?
F3 C39 C38 86.3(16) . . ?
F4 C39 C38 118.1(15) . . ?
F5 C39 C38 109.3(15) . . ?
F2' C38' F1' 68.0(12) . . ?
F2' C38' C39' 118.2(12) . . ?
F1' C38' C39' 101.1(8) . . ?
F2' C38' C37 117.8(12) . . ?
F1' C38' C37 112.3(16) . . ?
C39' C38' C37 122.0(11) . . ?
F5' C39' F3' 115.9(10) . . ?
F5' C39' F4' 114.6(11) . . ?
F3' C39' F4' 119.7(11) . . ?
F5' C39' C38' 101.8(8) . . ?
F3' C39' C38' 105.9(15) . . ?
F4' C39' C38' 93.5(12) . . ?
C38' F1' F2' 55.1(7) . . ?
C38' F2' F1' 56.9(8) . . ?

loop_
_geom_bond_atom_site_label_1
_geom_bond_atom_site_label_2
_geom_bond_distance
_geom_bond_site_symmetry_2
_geom_bond_publ_flag
Ir1 C22 1.998(11) . ?
Ir1 C11 2.028(8) . ?
Ir1 N2 2.052(7) . ?
Ir1 N1 2.063(7) . ?
Ir1 N3 2.166(7) . ?
Ir1 N4 2.239(7) . ?
O1 C35 1.245(10) . ?
O2 C37 1.263(12) . ?
N1 C1 1.346(11) . ?
N1 C5 1.369(10) . ?
N2 C12 1.320(11) . ?
N2 C16 1.355(11) . ?
N3 C23 1.314(11) . ?
N3 C34 1.364(10) . ?
N4 C32 1.313(11) . ?
N4 C33 1.370(10) . ?
C1 C2 1.368(12) . ?
C1 H1 0.9300 . ?
C2 C3 1.387(14) . ?
C2 H2 0.9300 . ?
C3 C4 1.369(14) . ?
C3 H3 0.9300 . ?
C4 C5 1.402(12) . ?
C4 H4 0.9300 . ?
C5 C6 1.448(12) . ?
C6 C7 1.390(12) . ?
C6 C11 1.398(12) . ?
C7 C8 1.365(14) . ?
C7 H7 0.9300 . ?
C8 C9 1.396(15) . ?
C8 H8 0.9300 . ?
C9 C10 1.386(13) . ?
C9 H9 0.9300 . ?
C10 C11 1.391(12) . ?
C10 H10 0.9300 . ?
C12 C13 1.396(13) . ?
C12 H12 0.9300 . ?
C13 C14 1.372(15) . ?
C13 H13 0.9300 . ?
C14 C15 1.367(14) . ?
C14 H14 0.9300 . ?
C15 C16 1.405(12) . ?
C15 H15 0.9300 . ?
C16 C17 1.475(13) . ?
C17 C18 1.377(14) . ?
C17 C22 1.437(13) . ?
C18 C19 1.358(15) . ?
C18 H18 0.9300 . ?
C19 C20 1.407(14) . ?
C19 H19 0.9300 . ?
C20 C21 1.393(14) . ?
C20 H20 0.9300 . ?
C21 C22 1.363(13) . ?
C21 H21 0.9300 . ?
C23 C24 1.360(12) . ?
C23 H23 0.9300 . ?
C24 C25 1.363(14) . ?
C24 H24 0.9300 . ?
C25 C26 1.394(13) . ?
C25 H25 0.9300 . ?
C26 C34 1.389(11) . ?
C26 C27 1.443(13) . ?
C27 C28 1.326(13) . ?
C27 H27 0.9300 . ?
C28 C29 1.428(12) . ?
C28 H28 0.9300 . ?
C29 C30 1.392(12) . ?
C29 C33 1.415(12) . ?
C30 C31 1.354(12) . ?
C30 H30 0.9300 . ?
C31 C32 1.435(12) . ?
C31 H31 0.9300 . ?
C32 C35 1.504(12) . ?
C33 C34 1.433(12) . ?
C35 C36 1.423(13) . ?
C36 C37 1.344(14) . ?
C36 H36 0.9300 . ?
C37 C38' 1.533(9) . ?
C37 C38 1.554(9) . ?
C38 F2 1.387(9) . ?
C38 F1 1.394(10) . ?
C38 C39 1.533(10) . ?
C39 F3 1.369(10) . ?
C39 F4 1.372(9) . ?
C39 F5 1.375(9) . ?
C38' F2' 1.353(9) . ?
C38' F1' 1.383(10) . ?
C38' C39' 1.532(9) . ?
C39' F5' 1.361(9) . ?
C39' F3' 1.361(9) . ?
C39' F4' 1.366(9) . ?
F1' F2' 1.53(2) . ?

loop_
_geom_torsion_atom_site_label_1
_geom_torsion_atom_site_label_2
_geom_torsion_atom_site_label_3
_geom_torsion_atom_site_label_4
_geom_torsion
_geom_torsion_site_symmetry_1
_geom_torsion_site_symmetry_2
_geom_torsion_site_symmetry_3
_geom_torsion_site_symmetry_4
_geom_torsion_publ_flag
C22 Ir1 N1 C1 -92.0(8) . . . . ?
C11 Ir1 N1 C1 -177.4(8) . . . . ?
N2 Ir1 N1 C1 -139(2) . . . . ?
N3 Ir1 N1 C1 1.5(8) . . . . ?
N4 Ir1 N1 C1 77.4(8) . . . . ?
C22 Ir1 N1 C5 83.5(6) . . . . ?
C11 Ir1 N1 C5 -2.0(6) . . . . ?
N2 Ir1 N1 C5 37(2) . . . . ?
N3 Ir1 N1 C5 177.0(6) . . . . ?
N4 Ir1 N1 C5 -107.2(6) . . . . ?
C22 Ir1 N2 C12 -174.4(8) . . . . ?
C11 Ir1 N2 C12 -88.8(7) . . . . ?
N1 Ir1 N2 C12 -127(2) . . . . ?
N3 Ir1 N2 C12 92.5(7) . . . . ?
N4 Ir1 N2 C12 16.6(7) . . . . ?
C22 Ir1 N2 C16 0.5(6) . . . . ?
C11 Ir1 N2 C16 86.1(6) . . . . ?
N1 Ir1 N2 C16 48(2) . . . . ?
N3 Ir1 N2 C16 -92.6(6) . . . . ?
N4 Ir1 N2 C16 -168.5(6) . . . . ?
C22 Ir1 N3 C23 -1.1(8) . . . . ?
C11 Ir1 N3 C23 -74(7) . . . . ?
N2 Ir1 N3 C23 79.6(7) . . . . ?
N1 Ir1 N3 C23 -95.6(8) . . . . ?
N4 Ir1 N3 C23 177.9(8) . . . . ?
C22 Ir1 N3 C34 177.9(6) . . . . ?
C11 Ir1 N3 C34 105(6) . . . . ?
N2 Ir1 N3 C34 -101.4(6) . . . . ?
N1 Ir1 N3 C34 83.4(6) . . . . ?
N4 Ir1 N3 C34 -3.2(6) . . . . ?
C22 Ir1 N4 C32 -173.6(15) . . . . ?
C11 Ir1 N4 C32 3.5(8) . . . . ?
N2 Ir1 N4 C32 -92.2(7) . . . . ?
N1 Ir1 N4 C32 83.4(7) . . . . ?
N3 Ir1 N4 C32 -179.2(8) . . . . ?
C22 Ir1 N4 C33 8.9(19) . . . . ?
C11 Ir1 N4 C33 -174.0(5) . . . . ?
N2 Ir1 N4 C33 90.3(5) . . . . ?
N1 Ir1 N4 C33 -94.1(5) . . . . ?
N3 Ir1 N4 C33 3.2(5) . . . . ?
C5 N1 C1 C2 3.7(15) . . . . ?
Ir1 N1 C1 C2 178.8(8) . . . . ?
N1 C1 C2 C3 -0.9(17) . . . . ?
C1 C2 C3 C4 -0.8(17) . . . . ?
C2 C3 C4 C5 -0.2(17) . . . . ?
C1 N1 C5 C4 -4.6(13) . . . . ?
Ir1 N1 C5 C4 179.8(7) . . . . ?
C1 N1 C5 C6 175.8(8) . . . . ?
Ir1 N1 C5 C6 0.2(10) . . . . ?
C3 C4 C5 N1 2.9(14) . . . . ?
C3 C4 C5 C6 -177.6(10) . . . . ?
N1 C5 C6 C7 -178.9(9) . . . . ?
C4 C5 C6 C7 1.6(15) . . . . ?
N1 C5 C6 C11 2.7(12) . . . . ?
C4 C5 C6 C11 -176.8(9) . . . . ?
C11 C6 C7 C8 -1.8(15) . . . . ?
C5 C6 C7 C8 179.9(10) . . . . ?
C6 C7 C8 C9 2.3(16) . . . . ?
C7 C8 C9 C10 -1.1(17) . . . . ?
C8 C9 C10 C11 -0.6(17) . . . . ?
C9 C10 C11 C6 1.1(14) . . . . ?
C9 C10 C11 Ir1 -175.5(8) . . . . ?
C7 C6 C11 C10 0.0(14) . . . . ?
C5 C6 C11 C10 178.5(8) . . . . ?
C7 C6 C11 Ir1 177.2(7) . . . . ?
C5 C6 C11 Ir1 -4.3(11) . . . . ?
C22 Ir1 C11 C10 85.4(9) . . . . ?
N2 Ir1 C11 C10 4.9(9) . . . . ?
N1 Ir1 C11 C10 -179.8(9) . . . . ?
N3 Ir1 C11 C10 159(6) . . . . ?
N4 Ir1 C11 C10 -94.1(9) . . . . ?
C22 Ir1 C11 C6 -91.4(7) . . . . ?
N2 Ir1 C11 C6 -171.9(7) . . . . ?
N1 Ir1 C11 C6 3.4(7) . . . . ?
N3 Ir1 C11 C6 -18(7) . . . . ?
N4 Ir1 C11 C6 89.2(7) . . . . ?
C16 N2 C12 C13 2.2(13) . . . . ?
Ir1 N2 C12 C13 176.9(7) . . . . ?
N2 C12 C13 C14 -3.4(15) . . . . ?
C12 C13 C14 C15 2.5(17) . . . . ?
C13 C14 C15 C16 -0.7(16) . . . . ?
C12 N2 C16 C15 -0.3(12) . . . . ?
Ir1 N2 C16 C15 -175.4(6) . . . . ?
C12 N2 C16 C17 178.0(8) . . . . ?
Ir1 N2 C16 C17 2.9(10) . . . . ?
C14 C15 C16 N2 -0.5(14) . . . . ?
C14 C15 C16 C17 -178.6(9) . . . . ?
N2 C16 C17 C18 172.2(9) . . . . ?
C15 C16 C17 C18 -9.7(15) . . . . ?
N2 C16 C17 C22 -6.0(11) . . . . ?
C15 C16 C17 C22 172.1(8) . . . . ?
C22 C17 C18 C19 -3.0(15) . . . . ?
C16 C17 C18 C19 179.0(9) . . . . ?
C17 C18 C19 C20 -0.1(16) . . . . ?
C18 C19 C20 C21 0.9(16) . . . . ?
C19 C20 C21 C22 1.5(17) . . . . ?
C20 C21 C22 C17 -4.3(14) . . . . ?
C20 C21 C22 Ir1 172.1(8) . . . . ?
C18 C17 C22 C21 5.1(13) . . . . ?
C16 C17 C22 C21 -176.6(8) . . . . ?
C18 C17 C22 Ir1 -171.8(7) . . . . ?
C16 C17 C22 Ir1 6.5(10) . . . . ?
C11 Ir1 C22 C21 85.5(9) . . . . ?
N2 Ir1 C22 C21 179.7(9) . . . . ?
N1 Ir1 C22 C21 5.2(9) . . . . ?
N3 Ir1 C22 C21 -91.8(9) . . . . ?
N4 Ir1 C22 C21 -97.2(18) . . . . ?
C11 Ir1 C22 C17 -98.1(7) . . . . ?
N2 Ir1 C22 C17 -3.9(6) . . . . ?
N1 Ir1 C22 C17 -178.4(6) . . . . ?
N3 Ir1 C22 C17 84.6(6) . . . . ?
N4 Ir1 C22 C17 79.1(18) . . . . ?
C34 N3 C23 C24 2.3(13) . . . . ?
Ir1 N3 C23 C24 -178.8(7) . . . . ?
N3 C23 C24 C25 -3.0(16) . . . . ?
C23 C24 C25 C26 1.9(15) . . . . ?
C24 C25 C26 C34 -0.3(14) . . . . ?
C24 C25 C26 C27 -179.4(9) . . . . ?
C34 C26 C27 C28 1.8(14) . . . . ?
C25 C26 C27 C28 -179.2(10) . . . . ?
C26 C27 C28 C29 1.1(15) . . . . ?
C27 C28 C29 C30 178.6(9) . . . . ?
C27 C28 C29 C33 -2.0(14) . . . . ?
C33 C29 C30 C31 1.7(13) . . . . ?
C28 C29 C30 C31 -179.0(9) . . . . ?
C29 C30 C31 C32 -1.7(14) . . . . ?
C33 N4 C32 C31 1.1(12) . . . . ?
Ir1 N4 C32 C31 -176.3(6) . . . . ?
C33 N4 C32 C35 175.5(8) . . . . ?
Ir1 N4 C32 C35 -1.9(12) . . . . ?
C30 C31 C32 N4 0.3(14) . . . . ?
C30 C31 C32 C35 -174.4(9) . . . . ?
C32 N4 C33 C29 -1.0(11) . . . . ?
Ir1 N4 C33 C29 176.8(6) . . . . ?
C32 N4 C33 C34 179.1(7) . . . . ?
Ir1 N4 C33 C34 -3.0(9) . . . . ?
C30 C29 C33 N4 -0.4(12) . . . . ?
C28 C29 C33 N4 -179.7(8) . . . . ?
C30 C29 C33 C34 179.5(8) . . . . ?
C28 C29 C33 C34 0.1(12) . . . . ?
C23 N3 C34 C26 -0.6(12) . . . . ?
Ir1 N3 C34 C26 -179.6(6) . . . . ?
C23 N3 C34 C33 -178.2(8) . . . . ?
Ir1 N3 C34 C33 2.7(9) . . . . ?
C25 C26 C34 N3 -0.4(13) . . . . ?
C27 C26 C34 N3 178.7(8) . . . . ?
C25 C26 C34 C33 177.2(8) . . . . ?
C27 C26 C34 C33 -3.7(12) . . . . ?
N4 C33 C34 N3 0.3(11) . . . . ?
C29 C33 C34 N3 -179.5(7) . . . . ?
N4 C33 C34 C26 -177.4(8) . . . . ?
C29 C33 C34 C26 2.8(12) . . . . ?
N4 C32 C35 O1 -82.7(11) . . . . ?
C31 C32 C35 O1 92.0(10) . . . . ?
N4 C32 C35 C36 103.3(11) . . . . ?
C31 C32 C35 C36 -82.0(11) . . . . ?
O1 C35 C36 C37 -173.9(11) . . . . ?
C32 C35 C36 C37 -0.7(17) . . . . ?
C35 C36 C37 O2 1(2) . . . . ?
C35 C36 C37 C38' -174.8(11) . . . . ?
C35 C36 C37 C38 -176.0(11) . . . . ?
O2 C37 C38 F2 133.7(15) . . . . ?
C36 C37 C38 F2 -48.6(19) . . . . ?
C38' C37 C38 F2 -67(14) . . . . ?
O2 C37 C38 F1 -57(2) . . . . ?
C36 C37 C38 F1 120.4(17) . . . . ?
C38' C37 C38 F1 102(14) . . . . ?
O2 C37 C38 C39 38.6(17) . . . . ?
C36 C37 C38 C39 -143.6(14) . . . . ?
C38' C37 C38 C39 -162(14) . . . . ?
F2 C38 C39 F3 -52.3(12) . . . . ?
F1 C38 C39 F3 167.3(14) . . . . ?
C37 C38 C39 F3 55.0(14) . . . . ?
F2 C38 C39 F4 61.1(16) . . . . ?
F1 C38 C39 F4 -79.3(17) . . . . ?
C37 C38 C39 F4 168.4(13) . . . . ?
F2 C38 C39 F5 -169.1(14) . . . . ?
F1 C38 C39 F5 50.5(15) . . . . ?
C37 C38 C39 F5 -61.8(17) . . . . ?
O2 C37 C38' F2' -178.1(15) . . . . ?
C36 C37 C38' F2' -1(2) . . . . ?
C38 C37 C38' F2' 161(15) . . . . ?
O2 C37 C38' F1' -102.1(14) . . . . ?
C36 C37 C38' F1' 74.6(16) . . . . ?
C38 C37 C38' F1' -123(14) . . . . ?
O2 C37 C38' C39' 18.1(19) . . . . ?
C36 C37 C38' C39' -165.2(12) . . . . ?
C38 C37 C38' C39' -3(13) . . . . ?
F2' C38' C39' F5' 125.1(16) . . . . ?
F1' C38' C39' F5' 54.3(15) . . . . ?
C37 C38' C39' F5' -71.2(16) . . . . ?
F2' C38' C39' F3' -113.3(17) . . . . ?
F1' C38' C39' F3' 175.9(15) . . . . ?
C37 C38' C39' F3' 50.4(16) . . . . ?
F2' C38' C39' F4' 9.0(17) . . . . ?
F1' C38' C39' F4' -61.8(15) . . . . ?
C37 C38' C39' F4' 172.7(14) . . . . ?
C39' C38' F1' F2' 116.1(13) . . . . ?
C37 C38' F1' F2' -112.2(13) . . . . ?
C39' C38' F2' F1' -91.1(12) . . . . ?
C37 C38' F2' F1' 104.5(19) . . . . ?
